data_4120314
loop_
_publ_author_name
'Kerstin Hansen'
'Tibor Szilv\'asi'
'Burgert Blom'
'Shigeyoshi Inoue'
'Jan Epping'
'Matthias Driess'

_publ_section_title
;
 A Fragile Zwitterionic Phosphasilene as a Transfer Agent of the Elusive
 Parent Phosphinidene (:PH)
;
_journal_name_full 'Journal of the American Chemical Society'
_journal_page_first 11795
_journal_page_last 11798
_journal_paper_doi 10.1021/ja4072699
_journal_volume 135
_journal_year 2013
_chemical_formula_sum 'C29 H42 Cl N2 P Si'
_chemical_formula_weight 513.16
_space_group_IT_number 14
_symmetry_cell_setting monoclinic
_symmetry_space_group_name_Hall '-P 2yn'
_symmetry_space_group_name_H-M 'P 1 21/n 1'
_atom_sites_solution_hydrogens geom
_atom_sites_solution_primary direct
_atom_sites_solution_secondary difmap
_audit_creation_method
;
CrysAlis RED, Oxford Diffraction Ltd.,
Version 1.171.31.8 (release 12-01-2007 CrysAlis171 .NET)
(compiled Jan 12 2007,17:49:11)
;
_cell_angle_alpha 90.00
_cell_angle_beta 117.052(4)
_cell_angle_gamma 90.00
_cell_formula_units_Z 4
_cell_length_a 12.5294(4)
_cell_length_b 19.3366(6)
_cell_length_c 13.5552(5)
_cell_measurement_reflns_used 5593
_cell_measurement_temperature 150(2)
_cell_measurement_theta_max 32.4688
_cell_measurement_theta_min 3.3684
_cell_volume 2924.8(2)
_computing_cell_refinement
;
CrysAlis RED, Oxford Diffraction Ltd.,
Version 1.171.31.8 (release 12-01-2007 CrysAlis171 .NET)
(compiled Jan 12 2007,17:49:11)
;
_computing_data_collection
;
CrysAlis CCD, Oxford Diffraction Ltd.,
Version 1.171.31.8 (release 12-01-2007 CrysAlis171 .NET)
(compiled Jan 12 2007,17:49:11)
;
_computing_data_reduction
;
CrysAlis RED, Oxford Diffraction Ltd.,
Version 1.171.31.8 (release 12-01-2007 CrysAlis171 .NET)
(compiled Jan 12 2007,17:49:11)
;
_computing_publication_material 'SHELXL-97 (Sheldrick, 1997)'
_computing_structure_refinement 'SHELXL-97 (Sheldrick, 1997)'
_computing_structure_solution 'SHELXS-97 (Sheldrick, 1990)'
_diffrn_ambient_temperature 150(2)
_diffrn_measured_fraction_theta_full 0.998
_diffrn_measured_fraction_theta_max 0.998
_diffrn_measurement_device_type 'Oxford Diffraction Xcalibur S Sapphire'
_diffrn_measurement_method \w
_diffrn_radiation_monochromator graphite
_diffrn_radiation_source 'Enhance (Mo) x-ray Source'
_diffrn_radiation_type MoK\a
_diffrn_radiation_wavelength 0.71073
_diffrn_reflns_av_R_equivalents 0.0382
_diffrn_reflns_av_sigmaI/netI 0.0352
_diffrn_reflns_limit_h_max 8
_diffrn_reflns_limit_h_min -14
_diffrn_reflns_limit_k_max 22
_diffrn_reflns_limit_k_min -21
_diffrn_reflns_limit_l_max 16
_diffrn_reflns_limit_l_min -16
_diffrn_reflns_number 19870
_diffrn_reflns_theta_full 25.00
_diffrn_reflns_theta_max 25.00
_diffrn_reflns_theta_min 3.38
_exptl_absorpt_coefficient_mu 0.246
_exptl_absorpt_correction_T_max 1.00000
_exptl_absorpt_correction_T_min 0.92333
_exptl_absorpt_correction_type multi-scan
_exptl_absorpt_process_details
;
CrysAlisPro, Agilent Technologies,
Version 1.171.35.21 (release 20-01-2012 CrysAlis171 .NET)
(compiled Jan 23 2012,18:06:46)
empirical absorption correction using spherical harmonics,
 implemented in SCALE3 ABSPACK scaling algorithm.
;
_exptl_crystal_colour colorless
_exptl_crystal_density_diffrn 1.165
_exptl_crystal_description rhomb
_exptl_crystal_F_000 1104
_exptl_crystal_size_max 0.368
_exptl_crystal_size_mid 0.319
_exptl_crystal_size_min 0.163
_refine_diff_density_max 0.347
_refine_diff_density_min -0.270
_refine_diff_density_rms 0.045
_refine_ls_extinction_method none
_refine_ls_goodness_of_fit_ref 1.096
_refine_ls_hydrogen_treatment mixed
_refine_ls_matrix_type full
_refine_ls_number_parameters 324
_refine_ls_number_reflns 5132
_refine_ls_number_restraints 0
_refine_ls_restrained_S_all 1.096
_refine_ls_R_factor_all 0.0612
_refine_ls_R_factor_gt 0.0476
_refine_ls_shift/su_max 0.001
_refine_ls_shift/su_mean 0.000
_refine_ls_structure_factor_coef Fsqd
_refine_ls_weighting_details 'calc w=1/[\s^2^(Fo^2^)+(0.0413P)^2^+1.8700P] where P=(Fo^2^+2Fc^2^)/3'
_refine_ls_weighting_scheme calc
_refine_ls_wR_factor_gt 0.1012
_refine_ls_wR_factor_ref 0.1067
_reflns_number_gt 4373
_reflns_number_total 5132
_reflns_threshold_expression >2sigma(I)
_cod_data_source_file ja4072699_si_003.cif
_cod_data_source_block c:\dokume~1\kerstin\eigene~1\xray\hansen4\p2n
_cod_original_cell_volume 2924.80(17)
_cod_database_code 4120314

loop_
_symmetry_equiv_pos_as_xyz
'x, y, z'
'-x+1/2, y+1/2, -z+1/2'
'-x, -y, -z'
'x-1/2, -y-1/2, z-1/2'

loop_
_atom_site_label
_atom_site_type_symbol
_atom_site_fract_x
_atom_site_fract_y
_atom_site_fract_z
_atom_site_U_iso_or_equiv
_atom_site_adp_type
_atom_site_occupancy
_atom_site_symmetry_multiplicity
_atom_site_calc_flag
_atom_site_refinement_flags
Si1 Si 0.11657(5) 0.40999(3) 0.77944(5) 0.01736(15) Uani 1 1 d .
Cl2 Cl 0.15494(5) 0.51558(3) 0.80567(5) 0.03286(17) Uani 1 1 d .
N1 N -0.03567(15) 0.39682(9) 0.72622(13) 0.0178(4) Uani 1 1 d .
N2 N 0.15442(15) 0.38245(9) 0.67907(14) 0.0191(4) Uani 1 1 d .
C18 C -0.09665(17) 0.39716(11) 0.79572(16) 0.0185(5) Uani 1 1 d .
C23 C -0.14746(17) 0.45903(11) 0.80971(17) 0.0194(5) Uani 1 1 d .
C11 C 0.36968(19) 0.37671(12) 0.72483(17) 0.0231(5) Uani 1 1 d .
C19 C -0.10697(18) 0.33481(12) 0.84458(17) 0.0215(5) Uani 1 1 d .
C6 C 0.26121(18) 0.34276(11) 0.70014(17) 0.0198(5) Uani 1 1 d .
C2 C -0.04923(19) 0.40135(12) 0.53930(17) 0.0244(5) Uani 1 1 d .
H2 H -0.0995 0.4116 0.4635 0.029 Uiso 1 1 calc R
C24 C -0.14449(19) 0.52691(12) 0.75503(18) 0.0231(5) Uani 1 1 d .
H24 H -0.0992 0.5193 0.7114 0.028 Uiso 1 1 calc R
C13 C 0.38412(19) 0.45484(12) 0.73368(18) 0.0253(5) Uani 1 1 d .
H13 H 0.3027 0.4758 0.7069 0.030 Uiso 1 1 calc R
C3 C -0.10987(18) 0.39641(11) 0.60900(17) 0.0201(5) Uani 1 1 d .
C1 C 0.06739(19) 0.39341(12) 0.56707(17) 0.0226(5) Uani 1 1 d .
C22 C -0.20592(19) 0.45728(12) 0.87642(18) 0.0251(5) Uani 1 1 d .
H22 H -0.2399 0.4986 0.8879 0.030 Uiso 1 1 calc R
C7 C 0.2519(2) 0.27027(12) 0.69229(18) 0.0253(5) Uani 1 1 d .
C20 C -0.16680(19) 0.33631(12) 0.90981(18) 0.0260(5) Uani 1 1 d .
H20 H -0.1744 0.2949 0.9438 0.031 Uiso 1 1 calc R
C21 C -0.21522(19) 0.39688(13) 0.92580(18) 0.0272(5) Uani 1 1 d .
H21 H -0.2550 0.3969 0.9710 0.033 Uiso 1 1 calc R
C27 C -0.0621(2) 0.26622(12) 0.82334(19) 0.0276(5) Uani 1 1 d .
H27 H 0.0026 0.2765 0.8016 0.033 Uiso 1 1 calc R
C4 C -0.22941(19) 0.39165(13) 0.56343(19) 0.0289(6) Uani 1 1 d .
H4A H -0.2681 0.3884 0.6094 0.035 Uiso 1 1 calc R
H4B H -0.2755 0.3916 0.4851 0.035 Uiso 1 1 calc R
C5 C 0.1139(2) 0.39781(15) 0.48312(18) 0.0336(6) Uani 1 1 d .
H5A H 0.0467 0.4040 0.4092 0.050 Uiso 1 1 calc R
H5B H 0.1568 0.3551 0.4848 0.050 Uiso 1 1 calc R
H5C H 0.1687 0.4372 0.5005 0.050 Uiso 1 1 calc R
C10 C 0.4686(2) 0.33602(13) 0.7415(2) 0.0322(6) Uani 1 1 d .
H10 H 0.5430 0.3578 0.7592 0.039 Uiso 1 1 calc R
C8 C 0.3532(2) 0.23235(13) 0.7082(2) 0.0350(6) Uani 1 1 d .
H8 H 0.3485 0.1834 0.7020 0.042 Uiso 1 1 calc R
C15 C 0.1354(2) 0.23220(13) 0.6648(2) 0.0320(6) Uani 1 1 d .
H15 H 0.0785 0.2661 0.6712 0.038 Uiso 1 1 calc R
C12 C 0.4393(2) 0.48241(15) 0.6613(2) 0.0382(6) Uani 1 1 d .
H12A H 0.5202 0.4634 0.6874 0.057 Uiso 1 1 calc R
H12B H 0.4436 0.5330 0.6660 0.057 Uiso 1 1 calc R
H12C H 0.3896 0.4684 0.5843 0.057 Uiso 1 1 calc R
C26 C -0.0801(2) 0.58342(13) 0.8406(2) 0.0343(6) Uani 1 1 d .
H26A H -0.1290 0.5966 0.8772 0.051 Uiso 1 1 calc R
H26B H -0.0677 0.6239 0.8036 0.051 Uiso 1 1 calc R
H26C H -0.0024 0.5660 0.8960 0.051 Uiso 1 1 calc R
C14 C 0.4602(2) 0.47700(13) 0.8544(2) 0.0332(6) Uani 1 1 d .
H14A H 0.4225 0.4606 0.8995 0.050 Uiso 1 1 calc R
H14B H 0.4661 0.5276 0.8585 0.050 Uiso 1 1 calc R
H14C H 0.5406 0.4570 0.8824 0.050 Uiso 1 1 calc R
C25 C -0.2718(2) 0.55108(13) 0.6745(2) 0.0324(6) Uani 1 1 d .
H25A H -0.3122 0.5149 0.6194 0.049 Uiso 1 1 calc R
H25B H -0.2669 0.5934 0.6369 0.049 Uiso 1 1 calc R
H25C H -0.3171 0.5604 0.7159 0.049 Uiso 1 1 calc R
C9 C 0.4607(2) 0.26518(14) 0.7329(2) 0.0390(7) Uani 1 1 d .
H9 H 0.5291 0.2387 0.7439 0.047 Uiso 1 1 calc R
C29 C -0.1629(3) 0.22901(14) 0.7263(2) 0.0461(7) Uani 1 1 d .
H29A H -0.2295 0.2203 0.7438 0.069 Uiso 1 1 calc R
H29B H -0.1331 0.1849 0.7129 0.069 Uiso 1 1 calc R
H29C H -0.1909 0.2579 0.6598 0.069 Uiso 1 1 calc R
C28 C -0.0085(2) 0.21922(14) 0.9254(2) 0.0416(7) Uani 1 1 d .
H28A H 0.0517 0.2450 0.9885 0.062 Uiso 1 1 calc R
H28B H 0.0294 0.1791 0.9100 0.062 Uiso 1 1 calc R
H28C H -0.0722 0.2035 0.9431 0.062 Uiso 1 1 calc R
C16 C 0.1540(3) 0.17347(15) 0.7467(3) 0.0538(8) Uani 1 1 d .
H16A H 0.2007 0.1365 0.7354 0.081 Uiso 1 1 calc R
H16B H 0.0760 0.1553 0.7346 0.081 Uiso 1 1 calc R
H16C H 0.1972 0.1911 0.8226 0.081 Uiso 1 1 calc R
C17 C 0.0783(3) 0.20540(18) 0.5457(3) 0.0581(9) Uani 1 1 d .
H17A H 0.0616 0.2444 0.4946 0.087 Uiso 1 1 calc R
H17B H 0.0033 0.1814 0.5299 0.087 Uiso 1 1 calc R
H17C H 0.1334 0.1732 0.5363 0.087 Uiso 1 1 calc R
P1 P 0.22301(7) 0.36362(4) 0.94553(5) 0.0419(2) Uani 1 1 d .
H1 H 0.220(2) 0.3094(14) 0.915(2) 0.038(7) Uiso 1 1 d .
H3 H 0.314(4) 0.387(2) 0.956(3) 0.115(15) Uiso 1 1 d .

loop_
_atom_site_aniso_label
_atom_site_aniso_U_11
_atom_site_aniso_U_22
_atom_site_aniso_U_33
_atom_site_aniso_U_23
_atom_site_aniso_U_13
_atom_site_aniso_U_12
Si1 0.0154(3) 0.0188(3) 0.0176(3) -0.0014(2) 0.0071(2) 0.0005(2)
Cl2 0.0258(3) 0.0241(3) 0.0506(4) -0.0107(3) 0.0190(3) -0.0046(2)
N1 0.0172(9) 0.0199(10) 0.0174(9) -0.0005(7) 0.0089(7) 0.0002(7)
N2 0.0169(9) 0.0223(10) 0.0175(9) -0.0003(8) 0.0073(7) 0.0012(7)
C18 0.0125(10) 0.0238(12) 0.0170(10) -0.0023(9) 0.0048(8) -0.0022(8)
C23 0.0132(10) 0.0226(12) 0.0194(11) -0.0016(9) 0.0047(9) -0.0022(8)
C11 0.0215(11) 0.0267(13) 0.0217(11) -0.0014(10) 0.0105(9) 0.0020(9)
C19 0.0161(11) 0.0245(12) 0.0199(11) 0.0005(9) 0.0047(9) -0.0033(9)
C6 0.0197(11) 0.0251(12) 0.0174(10) -0.0018(9) 0.0107(9) 0.0040(9)
C2 0.0233(12) 0.0314(13) 0.0153(10) 0.0021(10) 0.0061(9) 0.0010(10)
C24 0.0230(12) 0.0230(13) 0.0286(12) 0.0017(10) 0.0163(10) 0.0028(9)
C13 0.0181(11) 0.0253(13) 0.0311(12) 0.0018(10) 0.0100(10) 0.0004(9)
C3 0.0193(11) 0.0199(12) 0.0191(10) -0.0016(9) 0.0070(9) 0.0001(9)
C1 0.0261(12) 0.0253(13) 0.0172(10) -0.0002(9) 0.0103(9) -0.0009(9)
C22 0.0199(11) 0.0299(13) 0.0265(12) -0.0019(10) 0.0114(10) 0.0009(9)
C7 0.0275(12) 0.0257(13) 0.0254(12) -0.0041(10) 0.0144(10) 0.0015(10)
C20 0.0235(12) 0.0287(13) 0.0266(12) 0.0045(10) 0.0120(10) -0.0045(10)
C21 0.0218(12) 0.0401(15) 0.0242(11) -0.0005(11) 0.0142(10) -0.0033(10)
C27 0.0294(13) 0.0214(12) 0.0336(13) 0.0024(10) 0.0156(11) -0.0011(10)
C4 0.0218(12) 0.0400(15) 0.0223(11) -0.0027(10) 0.0078(10) 0.0001(10)
C5 0.0283(13) 0.0528(17) 0.0208(12) 0.0022(12) 0.0121(10) -0.0001(12)
C10 0.0201(12) 0.0372(15) 0.0388(14) -0.0061(12) 0.0129(10) 0.0011(10)
C8 0.0384(14) 0.0216(13) 0.0478(15) -0.0083(12) 0.0219(12) 0.0026(11)
C15 0.0361(14) 0.0221(13) 0.0469(15) -0.0083(11) 0.0268(12) -0.0026(10)
C12 0.0310(14) 0.0419(16) 0.0436(15) 0.0069(13) 0.0188(12) -0.0038(12)
C26 0.0343(14) 0.0258(14) 0.0482(15) -0.0052(12) 0.0235(12) -0.0032(11)
C14 0.0299(13) 0.0272(14) 0.0392(14) -0.0063(11) 0.0128(11) -0.0030(10)
C25 0.0309(13) 0.0312(14) 0.0369(14) 0.0088(11) 0.0170(11) 0.0088(11)
C9 0.0267(13) 0.0352(15) 0.0542(17) -0.0071(13) 0.0177(12) 0.0099(11)
C29 0.0549(18) 0.0245(14) 0.0489(17) -0.0056(13) 0.0148(14) -0.0035(12)
C28 0.0447(16) 0.0314(15) 0.0497(16) 0.0126(13) 0.0223(13) 0.0095(12)
C16 0.066(2) 0.0274(16) 0.087(2) 0.0021(16) 0.0508(19) -0.0016(14)
C17 0.0431(17) 0.068(2) 0.066(2) -0.0368(18) 0.0268(16) -0.0252(15)
P1 0.0391(4) 0.0526(5) 0.0238(3) 0.0095(3) 0.0055(3) 0.0074(3)

loop_
_atom_type_symbol
_atom_type_description
_atom_type_scat_dispersion_real
_atom_type_scat_dispersion_imag
_atom_type_scat_source
C C 0.0033 0.0016 'International Tables Vol C Tables 4.2.6.8 and 6.1.1.4'
H H 0.0000 0.0000 'International Tables Vol C Tables 4.2.6.8 and 6.1.1.4'
N N 0.0061 0.0033 'International Tables Vol C Tables 4.2.6.8 and 6.1.1.4'
Si Si 0.0817 0.0704 'International Tables Vol C Tables 4.2.6.8 and 6.1.1.4'
P P 0.1023 0.0942 'International Tables Vol C Tables 4.2.6.8 and 6.1.1.4'
Cl Cl 0.1484 0.1585 'International Tables Vol C Tables 4.2.6.8 and 6.1.1.4'

loop_
_geom_angle_atom_site_label_1
_geom_angle_atom_site_label_2
_geom_angle_atom_site_label_3
_geom_angle
N2 Si1 N1 105.93(8)
N2 Si1 Cl2 108.22(7)
N1 Si1 Cl2 109.91(7)
N2 Si1 P1 115.08(7)
N1 Si1 P1 113.90(7)
Cl2 Si1 P1 103.68(4)
C3 N1 C18 116.80(16)
C3 N1 Si1 120.15(14)
C18 N1 Si1 122.29(13)
C1 N2 C6 118.52(17)
C1 N2 Si1 116.41(14)
C6 N2 Si1 124.71(14)
C23 C18 C19 121.3(2)
C23 C18 N1 119.53(19)
C19 C18 N1 119.12(19)
C22 C23 C18 117.9(2)
C22 C23 C24 118.3(2)
C18 C23 C24 123.83(19)
C10 C11 C6 117.8(2)
C10 C11 C13 118.8(2)
C6 C11 C13 123.39(19)
C20 C19 C18 118.1(2)
C20 C19 C27 119.4(2)
C18 C19 C27 122.5(2)
C11 C6 C7 121.44(19)
C11 C6 N2 120.27(19)
C7 C6 N2 118.27(19)
C1 C2 C3 129.2(2)
C23 C24 C26 111.67(19)
C23 C24 C25 111.21(18)
C26 C24 C25 109.87(19)
C11 C13 C12 111.6(2)
C11 C13 C14 110.84(19)
C12 C13 C14 110.12(19)
C4 C3 N1 122.6(2)
C4 C3 C2 120.54(19)
N1 C3 C2 116.86(17)
C2 C1 N2 121.6(2)
C2 C1 C5 122.1(2)
N2 C1 C5 116.35(19)
C21 C22 C23 121.3(2)
C8 C7 C6 118.2(2)
C8 C7 C15 119.2(2)
C6 C7 C15 122.6(2)
C21 C20 C19 121.2(2)
C22 C21 C20 120.2(2)
C19 C27 C29 110.01(19)
C19 C27 C28 113.3(2)
C29 C27 C28 110.5(2)
C9 C10 C11 121.6(2)
C9 C8 C7 120.9(2)
C7 C15 C17 111.0(2)
C7 C15 C16 111.6(2)
C17 C15 C16 111.0(2)
C10 C9 C8 120.1(2)

loop_
_geom_bond_atom_site_label_1
_geom_bond_atom_site_label_2
_geom_bond_distance
Si1 N2 1.7164(18)
Si1 N1 1.7240(17)
Si1 Cl2 2.0907(8)
Si1 P1 2.2182(9)
N1 C3 1.430(3)
N1 C18 1.458(3)
N2 C1 1.426(3)
N2 C6 1.454(3)
C18 C23 1.408(3)
C18 C19 1.410(3)
C23 C22 1.399(3)
C23 C24 1.516(3)
C11 C10 1.397(3)
C11 C6 1.406(3)
C11 C13 1.520(3)
C19 C20 1.396(3)
C19 C27 1.518(3)
C6 C7 1.407(3)
C2 C1 1.342(3)
C2 C3 1.460(3)
C24 C26 1.530(3)
C24 C25 1.539(3)
C13 C12 1.530(3)
C13 C14 1.534(3)
C3 C4 1.339(3)
C1 C5 1.498(3)
C22 C21 1.377(3)
C7 C8 1.396(3)
C7 C15 1.522(3)
C20 C21 1.381(3)
C27 C29 1.528(3)
C27 C28 1.532(3)
C10 C9 1.374(4)
C8 C9 1.385(4)
C15 C17 1.528(4)
C15 C16 1.530(4)
